data_1503157
loop_
_publ_author_name
'Kelley, Brandon T.'
'Joulli\'e, Madeleine M'

_publ_section_title
;
 Ring opening of a trisubstituted aziridine with amines: regio- and
 stereoselective formation of substituted 1,2-diamines.
;
_journal_issue 19
_journal_name_full 'Organic letters'
_journal_page_first 4244
_journal_page_last 4247
_journal_paper_doi 10.1021/ol101584z
_journal_volume 12
_journal_year 2010
_chemical_formula_sum 'C21 H33 N3 O5 S Si'
_chemical_formula_weight 467.65
_space_group_IT_number 4
_symmetry_cell_setting monoclinic
_symmetry_Int_Tables_number 4
_symmetry_space_group_name_Hall 'P 2yb'
_symmetry_space_group_name_H-M 'P 1 21 1'
_atom_sites_solution_hydrogens geom
_atom_sites_solution_primary direct
_audit_creation_method SHELXL-97
_cell_angle_alpha 90.00
_cell_angle_beta 99.9650(10)
_cell_angle_gamma 90.00
_cell_formula_units_Z 2
_cell_length_a 7.6795(2)
_cell_length_b 8.1287(2)
_cell_length_c 21.2564(5)
_cell_measurement_temperature 143(1)
_cell_volume 1306.90(6)
_computing_data_collection 'Bruker APEX2'
_computing_data_reduction 'Bruker SAINT'
_computing_structure_refinement 'SHELXL-97 (Sheldrick, 2008)'
_computing_structure_solution 'SHELXS-97 (Sheldrick, 2008)'
_diffrn_ambient_temperature 143(1)
_diffrn_measured_fraction_theta_full 0.998
_diffrn_measured_fraction_theta_max 0.998
_diffrn_measurement_device 'CCD Area Detector'
_diffrn_measurement_device_type 'Bruker APEXII'
_diffrn_measurement_method 'phi and omega scans'
_diffrn_radiation_monochromator graphite
_diffrn_radiation_source 'sealed tube'
_diffrn_radiation_type MoK\a
_diffrn_radiation_wavelength 0.71073
_diffrn_reflns_av_R_equivalents 0.0291
_diffrn_reflns_av_sigmaI/netI 0.0233
_diffrn_reflns_limit_h_max 9
_diffrn_reflns_limit_h_min -9
_diffrn_reflns_limit_k_max 9
_diffrn_reflns_limit_k_min -9
_diffrn_reflns_limit_l_max 25
_diffrn_reflns_limit_l_min -25
_diffrn_reflns_number 17678
_diffrn_reflns_theta_full 25.05
_diffrn_reflns_theta_max 25.05
_diffrn_reflns_theta_min 1.95
_exptl_absorpt_coefficient_mu 0.203
_exptl_absorpt_correction_T_max 0.7452
_exptl_absorpt_correction_T_min 0.6464
_exptl_absorpt_correction_type multi-scan
_exptl_absorpt_process_details '(SADABS; Sheldrick, 2007)'
_exptl_crystal_density_diffrn 1.188
_exptl_crystal_density_method 'not measured'
_exptl_crystal_F_000 500
_exptl_crystal_size_max 0.38
_exptl_crystal_size_mid 0.30
_exptl_crystal_size_min 0.12
_refine_diff_density_max 0.276
_refine_diff_density_min -0.188
_refine_diff_density_rms 0.036
_refine_ls_abs_structure_details 'Flack H D (1983), Acta Cryst. A39, 876-881'
_refine_ls_abs_structure_Flack -0.02(5)
_refine_ls_extinction_method none
_refine_ls_goodness_of_fit_ref 1.039
_refine_ls_hydrogen_treatment constr
_refine_ls_matrix_type full
_refine_ls_number_parameters 305
_refine_ls_number_reflns 4555
_refine_ls_number_restraints 51
_refine_ls_restrained_S_all 1.055
_refine_ls_R_factor_all 0.0299
_refine_ls_R_factor_gt 0.0288
_refine_ls_shift/su_max 0.011
_refine_ls_shift/su_mean 0.000
_refine_ls_structure_factor_coef Fsqd
_refine_ls_weighting_details 'calc w=1/[\s^2^(Fo^2^)+(0.0499P)^2^+0.1950P] where P=(Fo^2^+2Fc^2^)/3'
_refine_ls_weighting_scheme calc
_refine_ls_wR_factor_gt 0.0776
_refine_ls_wR_factor_ref 0.0784
_reflns_number_gt 4423
_reflns_number_total 4555
_reflns_threshold_expression >2sigma(I)
_cod_data_source_file ol101584z_si_003.cif
_cod_data_source_block shelxl
_cod_depositor_comments
;
The following automatic conversions were performed:
'_atom_site_symetry_multiplicity' tag replaced with
'_atom_site_symmetry_multiplicity'.

Automatic conversion script
Id: cif_correct_tags 1440 2010-10-19 06:21:57Z saulius 
;
_cod_original_sg_symbol_H-M 'P 21     '
_cod_database_code 1503157

loop_
_symmetry_equiv_pos_as_xyz
'x, y, z'
'-x, y+1/2, -z'

loop_
_atom_site_label
_atom_site_type_symbol
_atom_site_fract_x
_atom_site_fract_y
_atom_site_fract_z
_atom_site_U_iso_or_equiv
_atom_site_adp_type
_atom_site_occupancy
_atom_site_symmetry_multiplicity
_atom_site_calc_flag
_atom_site_refinement_flags
_atom_site_disorder_assembly
_atom_site_disorder_group
C1 C 0.6763(2) 0.6486(2) 0.43317(8) 0.0257(3) Uani 1 1 d . . .
C2 C 0.5297(2) 0.5746(2) 0.45167(8) 0.0268(3) Uani 1 1 d . . .
C3 C 0.5342(2) 0.5105(2) 0.51166(8) 0.0329(4) Uani 1 1 d . . .
H3 H 0.4328 0.4652 0.5230 0.044 Uiso 1 1 calc R . .
C4 C 0.6910(3) 0.5139(3) 0.55519(9) 0.0385(4) Uani 1 1 d . . .
H4 H 0.6964 0.4686 0.5957 0.051 Uiso 1 1 calc R . .
C5 C 0.8390(2) 0.5850(3) 0.53793(8) 0.0387(4) Uani 1 1 d . . .
H5 H 0.9450 0.5859 0.5667 0.051 Uiso 1 1 calc R . .
C6 C 0.8310(2) 0.6553(2) 0.47789(8) 0.0316(4) Uani 1 1 d . . .
H6 H 0.9302 0.7073 0.4676 0.042 Uiso 1 1 calc R . .
C7 C 0.8567(2) 0.5178(2) 0.30558(7) 0.0276(4) Uani 1 1 d . . .
H7 H 0.9342 0.5393 0.3465 0.037 Uiso 1 1 calc R . .
C8 C 0.8108(2) 0.3315(2) 0.30298(8) 0.0272(3) Uani 1 1 d . . .
C9 C 0.5725(3) 0.1442(3) 0.25212(12) 0.0539(6) Uani 1 1 d U . .
H9A H 0.5729 0.1020 0.2948 0.072 Uiso 0.60 1 calc PR A 1
H9B H 0.6397 0.0697 0.2299 0.072 Uiso 0.60 1 calc PR A 1
H9A' H 0.5270 0.1243 0.2913 0.072 Uiso 0.40 1 calc PR A 2
H9B' H 0.6657 0.0647 0.2502 0.072 Uiso 0.40 1 calc PR A 2
C10 C 0.3836(7) 0.1606(7) 0.2161(2) 0.0519(11) Uani 0.60 1 d PDU B 1
H10 H 0.3258 0.2582 0.2223 0.069 Uiso 0.60 1 calc PR B 1
C11 C 0.2984(6) 0.0601(7) 0.1798(2) 0.0751(14) Uani 0.60 1 d PDU B 1
H11A H 0.3492 -0.0398 0.1717 0.100 Uiso 0.60 1 calc PR B 1
H11B H 0.1831 0.0842 0.1604 0.100 Uiso 0.60 1 calc PR B 1
C10' C 0.4267(10) 0.1156(9) 0.1965(4) 0.059(2) Uani 0.40 1 d PDU B 2
H10' H 0.4175 0.0153 0.1752 0.079 Uiso 0.40 1 calc PR B 2
C11' C 0.3154(10) 0.2301(14) 0.1788(4) 0.097(3) Uani 0.40 1 d PDU B 2
H11C H 0.3252 0.3302 0.2003 0.129 Uiso 0.40 1 calc PR B 2
H11D H 0.2244 0.2135 0.1444 0.129 Uiso 0.40 1 calc PR B 2
C12 C 0.7718(2) 0.2857(2) 0.36637(8) 0.0288(4) Uani 1 1 d . . .
C13 C 0.7502(2) 0.2525(3) 0.41855(8) 0.0346(4) Uani 1 1 d . . .
H13 H 0.7331 0.2264 0.4596 0.046 Uiso 1 1 calc R . .
C14 C 0.9683(2) 0.2285(3) 0.28973(9) 0.0378(4) Uani 1 1 d . . .
H14A H 0.9437 0.1139 0.2946 0.057 Uiso 1 1 calc R . .
H14B H 1.0724 0.2585 0.3194 0.057 Uiso 1 1 calc R . .
H14C H 0.9873 0.2488 0.2469 0.057 Uiso 1 1 calc R . .
C15 C 0.9502(2) 0.5801(2) 0.25263(8) 0.0338(4) Uani 1 1 d . . .
H15A H 0.9625 0.6988 0.2557 0.045 Uiso 1 1 calc R . .
H15B H 1.0676 0.5326 0.2577 0.045 Uiso 1 1 calc R . .
C16 C 0.8138(5) 0.8403(3) 0.12147(16) 0.0806(9) Uani 1 1 d . . .
H16A H 0.6922 0.8458 0.1265 0.121 Uiso 1 1 calc R . .
H16B H 0.8265 0.8872 0.0811 0.121 Uiso 1 1 calc R . .
H16C H 0.8853 0.9006 0.1553 0.121 Uiso 1 1 calc R . .
C17 C 1.1254(3) 0.6144(5) 0.11949(13) 0.0767(9) Uani 1 1 d . . .
H17A H 1.1921 0.6697 0.1557 0.115 Uiso 1 1 calc R . .
H17B H 1.1448 0.6675 0.0810 0.115 Uiso 1 1 calc R . .
H17C H 1.1627 0.5017 0.1192 0.115 Uiso 1 1 calc R . .
C18 C 0.7478(3) 0.4948(3) 0.06084(9) 0.0506(5) Uani 1 1 d . . .
C19 C 0.7721(5) 0.5540(5) -0.00575(11) 0.0853(10) Uani 1 1 d . . .
H19A H 0.6912 0.4964 -0.0378 0.128 Uiso 1 1 calc R . .
H19B H 0.8912 0.5325 -0.0116 0.128 Uiso 1 1 calc R . .
H19C H 0.7492 0.6700 -0.0095 0.128 Uiso 1 1 calc R . .
C20 C 0.8014(4) 0.3151(4) 0.06854(13) 0.0712(7) Uani 1 1 d . . .
H20A H 0.7866 0.2774 0.1101 0.107 Uiso 1 1 calc R . .
H20B H 0.9230 0.3036 0.0640 0.107 Uiso 1 1 calc R . .
H20C H 0.7285 0.2508 0.0364 0.107 Uiso 1 1 calc R . .
C21 C 0.5529(3) 0.5104(5) 0.06593(12) 0.0717(8) Uani 1 1 d . . .
H21A H 0.5153 0.6221 0.0576 0.108 Uiso 1 1 calc R . .
H21B H 0.5366 0.4798 0.1081 0.108 Uiso 1 1 calc R . .
H21C H 0.4841 0.4392 0.0352 0.108 Uiso 1 1 calc R . .
N1 N 0.36091(18) 0.5551(2) 0.40725(7) 0.0326(3) Uani 1 1 d . . .
N2 N 0.69075(17) 0.60948(19) 0.30531(6) 0.0291(3) Uani 1 1 d . . .
N3 N 0.64884(18) 0.30909(19) 0.25495(7) 0.0314(3) Uani 1 1 d . B .
O1 O 0.22591(16) 0.5851(2) 0.42858(7) 0.0545(4) Uani 1 1 d . . .
O2 O 0.36316(17) 0.50400(19) 0.35361(6) 0.0419(3) Uani 1 1 d . . .
O3 O 0.50574(18) 0.82352(18) 0.34099(7) 0.0426(3) Uani 1 1 d . . .
O4 O 0.83322(18) 0.84372(16) 0.36571(7) 0.0408(3) Uani 1 1 d . . .
O5 O 0.85313(16) 0.53738(18) 0.19158(6) 0.0370(3) Uani 1 1 d . . .
S1 S 0.67520(6) 0.74680(5) 0.357783(19) 0.03054(11) Uani 1 1 d . . .
Si1 Si 0.88630(7) 0.62243(7) 0.12444(2) 0.03808(14) Uani 1 1 d . . .
H2A H 0.5945 0.5490 0.2945 0.051 Uiso 1 1 d . . .
H3A H 0.6722 0.3404 0.2164 0.051 Uiso 1 1 d . . .

loop_
_atom_site_aniso_label
_atom_site_aniso_U_11
_atom_site_aniso_U_22
_atom_site_aniso_U_33
_atom_site_aniso_U_23
_atom_site_aniso_U_13
_atom_site_aniso_U_12
C1 0.0274(8) 0.0209(9) 0.0302(8) -0.0020(6) 0.0089(6) -0.0005(6)
C2 0.0215(7) 0.0255(8) 0.0337(8) -0.0024(7) 0.0057(6) 0.0017(6)
C3 0.0297(9) 0.0314(10) 0.0400(10) -0.0013(8) 0.0133(8) -0.0035(7)
C4 0.0403(10) 0.0443(11) 0.0307(9) 0.0021(8) 0.0056(8) -0.0026(8)
C5 0.0315(9) 0.0480(12) 0.0344(9) -0.0022(8) -0.0001(7) -0.0064(8)
C6 0.0259(8) 0.0333(10) 0.0364(9) -0.0048(7) 0.0084(7) -0.0049(7)
C7 0.0227(7) 0.0328(9) 0.0276(8) -0.0008(7) 0.0053(6) -0.0003(7)
C8 0.0252(8) 0.0285(9) 0.0281(8) -0.0011(7) 0.0052(6) 0.0014(7)
C9 0.0547(13) 0.0438(13) 0.0570(13) 0.0060(10) -0.0080(10) -0.0180(11)
C10 0.044(3) 0.057(3) 0.052(3) 0.000(2) 0.002(2) -0.016(2)
C11 0.051(2) 0.064(3) 0.099(4) -0.024(3) -0.018(2) -0.018(2)
C10' 0.049(4) 0.049(4) 0.078(5) -0.043(4) 0.006(3) -0.005(3)
C11' 0.054(4) 0.154(9) 0.080(5) 0.001(6) 0.000(4) -0.013(5)
C12 0.0232(7) 0.0229(9) 0.0400(10) 0.0009(7) 0.0052(7) 0.0056(6)
C13 0.0359(9) 0.0359(9) 0.0340(9) 0.0073(8) 0.0121(7) 0.0091(8)
C14 0.0349(9) 0.0403(11) 0.0400(9) -0.0017(9) 0.0112(7) 0.0080(8)
C15 0.0296(8) 0.0414(11) 0.0317(8) -0.0003(7) 0.0087(7) -0.0090(8)
C16 0.110(3) 0.0456(16) 0.085(2) 0.0120(14) 0.0151(17) 0.0095(17)
C17 0.0466(13) 0.115(3) 0.0762(17) 0.0025(18) 0.0327(12) -0.0140(15)
C18 0.0543(13) 0.0654(15) 0.0329(10) 0.0015(10) 0.0096(9) 0.0035(11)
C19 0.106(2) 0.114(3) 0.0368(12) 0.0039(15) 0.0179(13) -0.008(2)
C20 0.0912(19) 0.0629(16) 0.0578(15) -0.0188(13) 0.0084(14) 0.0044(15)
C21 0.0519(14) 0.103(2) 0.0568(14) 0.0035(15) -0.0011(11) -0.0043(14)
N1 0.0214(7) 0.0372(8) 0.0392(8) -0.0010(7) 0.0053(6) -0.0017(6)
N2 0.0268(7) 0.0303(8) 0.0306(7) 0.0030(6) 0.0059(5) 0.0018(6)
N3 0.0287(7) 0.0337(8) 0.0304(7) 0.0031(6) 0.0017(6) -0.0049(6)
O1 0.0217(6) 0.0837(13) 0.0590(9) -0.0091(8) 0.0095(6) 0.0054(7)
O2 0.0289(6) 0.0546(9) 0.0398(7) -0.0058(6) -0.0004(5) -0.0011(6)
O3 0.0477(8) 0.0342(7) 0.0480(8) 0.0097(6) 0.0142(6) 0.0148(6)
O4 0.0495(8) 0.0292(7) 0.0477(8) -0.0012(6) 0.0196(6) -0.0114(6)
O5 0.0352(6) 0.0468(8) 0.0300(6) 0.0015(6) 0.0088(5) -0.0109(6)
S1 0.0354(2) 0.0235(2) 0.0347(2) 0.00327(17) 0.01159(17) 0.00174(17)
Si1 0.0413(3) 0.0408(3) 0.0358(3) 0.0068(2) 0.0170(2) 0.0017(2)

loop_
_atom_type_symbol
_atom_type_description
_atom_type_scat_dispersion_real
_atom_type_scat_dispersion_imag
_atom_type_scat_source
C C 0.0033 0.0016 'International Tables Vol C Tables 4.2.6.8 and 6.1.1.4'
H H 0.0000 0.0000 'International Tables Vol C Tables 4.2.6.8 and 6.1.1.4'
N N 0.0061 0.0033 'International Tables Vol C Tables 4.2.6.8 and 6.1.1.4'
O O 0.0106 0.0060 'International Tables Vol C Tables 4.2.6.8 and 6.1.1.4'
S S 0.1246 0.1234 'International Tables Vol C Tables 4.2.6.8 and 6.1.1.4'
Si Si 0.0817 0.0704 'International Tables Vol C Tables 4.2.6.8 and 6.1.1.4'

loop_
_geom_angle_atom_site_label_1
_geom_angle_atom_site_label_2
_geom_angle_atom_site_label_3
_geom_angle
C6 C1 C2 117.48(15)
C6 C1 S1 117.85(12)
C2 C1 S1 124.55(12)
C3 C2 C1 122.35(15)
C3 C2 N1 115.61(14)
C1 C2 N1 122.01(15)
C2 C3 C4 119.47(16)
C5 C4 C3 119.41(17)
C4 C5 C6 120.58(16)
C1 C6 C5 120.62(16)
N2 C7 C15 110.27(14)
N2 C7 C8 107.53(13)
C15 C7 C8 115.54(14)
N3 C8 C12 108.65(13)
N3 C8 C14 113.65(14)
C12 C8 C14 108.65(14)
N3 C8 C7 107.68(13)
C12 C8 C7 107.11(13)
C14 C8 C7 110.88(15)
N3 C9 C10' 114.5(4)
N3 C9 C10 106.3(3)
C10' C9 C10 26.0(2)
C11 C10 C9 127.9(6)
C11' C10' C9 119.4(7)
C13 C12 C8 176.11(18)
O5 C15 C7 110.70(13)
C20 C18 C21 108.9(2)
C20 C18 C19 109.0(2)
C21 C18 C19 108.5(2)
C20 C18 Si1 110.11(17)
C21 C18 Si1 110.08(17)
C19 C18 Si1 110.21(19)
O2 N1 O1 124.38(15)
O2 N1 C2 118.91(13)
O1 N1 C2 116.62(14)
C7 N2 S1 121.27(11)
C9 N3 C8 115.20(15)
C15 O5 Si1 123.59(11)
O3 S1 O4 120.33(9)
O3 S1 N2 107.75(8)
O4 S1 N2 107.60(8)
O3 S1 C1 106.33(8)
O4 S1 C1 105.50(8)
N2 S1 C1 108.93(7)
O5 Si1 C16 109.90(12)
O5 Si1 C17 109.70(11)
C16 Si1 C17 108.99(17)
O5 Si1 C18 103.80(9)
C16 Si1 C18 111.91(14)
C17 Si1 C18 112.43(13)

loop_
_geom_bond_atom_site_label_1
_geom_bond_atom_site_label_2
_geom_bond_distance
C1 C6 1.388(2)
C1 C2 1.392(2)
C1 S1 1.7888(16)
C2 C3 1.372(2)
C2 N1 1.474(2)
C3 C4 1.386(3)
C4 C5 1.380(3)
C5 C6 1.390(3)
C7 N2 1.476(2)
C7 C15 1.522(2)
C7 C8 1.554(2)
C8 N3 1.477(2)
C8 C12 1.478(2)
C8 C14 1.537(2)
C9 N3 1.460(3)
C9 C10' 1.499(8)
C9 C10 1.524(6)
C10 C11 1.232(6)
C10' C11' 1.276(8)
C12 C13 1.181(2)
C15 O5 1.423(2)
C16 Si1 1.854(3)
C17 Si1 1.858(2)
C18 C20 1.519(4)
C18 C21 1.524(3)
C18 C19 1.537(3)
C18 Si1 1.881(2)
N1 O2 1.2166(19)
N1 O1 1.2257(19)
N2 S1 1.5970(15)
O3 S1 1.4314(14)
O4 S1 1.4321(14)
O5 Si1 1.6449(12)

loop_
_geom_hbond_atom_site_label_D
_geom_hbond_atom_site_label_H
_geom_hbond_atom_site_label_A
_geom_hbond_distance_DH
_geom_hbond_distance_HA
_geom_hbond_distance_DA
_geom_hbond_angle_DHA
N2 H2A N3 0.88 2.19 2.663(2) 112.8
N2 H2A O2 0.88 2.38 3.0020(19) 128.0
N3 H3A O5 0.91 2.24 2.9070(19) 129.9
